data_4326812
loop_
_publ_author_name
'John P. S. Mowat'
'Stuart R. Miller'
'John M. Griffin'
'Valerie R. Seymour'
'Sharon E. Ashbrook'
'Stephen P. Thompson'
'David Fairen-Jimenez'
'Ana-Maria Banu'
'Tina D\"uren'
'Paul A. Wright'

_publ_section_title
;
 Structural Chemistry, monoclinic-to-orthorhombic Phase Transition, and
 CO2 Adsorption Behavior of the Small Pore Scandium Terephthalate,
 Sc2(O2CC6H4CO2)3, and Its Nitro- And Amino-Functionalized Derivatives
;
_journal_name_full 'Inorganic Chemistry'
_journal_page_first 10844
_journal_page_last 10858
_journal_paper_doi 10.1021/ic201387d
_journal_volume 50
_journal_year 2011
_chemical_formula_sum 'C12 N1.5 O9 Sc'
_chemical_formula_weight 354.09
_space_group_IT_number 15
_symmetry_cell_setting monoclinic
_symmetry_space_group_name_Hall '-C 2yc'
_symmetry_space_group_name_H-M 'C 1 2/c 1'
_audit_author_name jpsm
_audit_creation_date 2011-06-01T15:30
_audit_creation_method 'from EXP file using GSAS2CIF'
_audit_update_record ' 2011-06-01T15:30  Initial CIF as created by GSAS2CIF'
_cell_angle_alpha 90.0
_cell_angle_beta 115.2333(12)
_cell_angle_gamma 90.0
_cell_formula_units_Z 8
_cell_length_a 8.66745(20)
_cell_length_b 34.34855(30)
_cell_length_c 11.42264(15)
_cell_volume 3076.19(9)
_computing_structure_refinement GSAS
_diffrn_radiation_polarisn_ratio 0.93
_diffrn_radiation_probe x-ray
_diffrn_radiation_wavelength 0.826019
_exptl_absorpt_correction_T_max 1.00000
_exptl_absorpt_correction_T_min 1.00000
_exptl_absorpt_process_details
;   GSAS Absorption/surface roughness correction: function number 0
 No correction is applied.
;
_pd_block_id 2011-06-01T15:30|(NO2)-100K|jpsm|i11
_pd_calc_method 'Rietveld Refinement'
_pd_meas_2theta_range_inc 0.003
_pd_meas_2theta_range_max 141.95401
_pd_meas_2theta_range_min 2.832
_pd_phase_name 'from C:/GSASSoln/ScBDC/Full-Temp-Series/SRM833/LEBAIL.EXP'
_pd_proc_2theta_range_inc 0.003
_pd_proc_2theta_range_max 141.95663
_pd_proc_2theta_range_min 2.834635
_pd_proc_info_datetime 2011-06-01T15:30:50
_pd_proc_ls_background_function
;   GSAS Background function number 7 with 36 terms.
 Linear interpolation
      1:    32.0316     2:    30.0011     3:    29.8732     4:    28.7999    
      5:    29.3613     6:    28.3622     7:    32.3919     8:    34.2292    
      9:    34.7813    10:    40.7289    11:    38.9510    12:    41.8257    
     13:    38.2039    14:    36.0319    15:    35.3342    16:    27.0503    
     17:    24.4825    18:    23.2208    19:    22.8930    20:    20.8466    
     21:    21.8112    22:    24.3170    23:    23.2149    24:    22.1192    
     25:    22.4122    26:    20.6678    27:    21.4224    28:    20.6922    
     29:    20.8586    30:    20.7377    31:    21.6822    32:    21.3270    
     33:    21.4571    34:    20.7317    35:    20.1080    36:    20.1572    
;
_pd_proc_ls_peak_cutoff 0.00100
_pd_proc_ls_profile_function
;
 CW Profile function number 3 with  19 terms
 Pseudovoigt profile coefficients as parameterized in
 P. Thompson, D.E. Cox & J.B. Hastings (1987). J. Appl. Cryst.,20,79-83.
 Asymmetry correction of L.W. Finger, D.E. Cox & A. P. Jephcoat (1994).
 J. Appl. Cryst.,27,892-900.
 Peak tails are ignored  where the intensity is below 0.0010 times the peak
   Aniso. broadening axis   0.0   0.0   1.0
;
_pd_proc_ls_prof_R_factor 0.0552
_pd_proc_ls_prof_wR_expected 0.0310
_pd_proc_ls_prof_wR_factor 0.0720
_refine_ls_goodness_of_fit_all 2.55
_refine_ls_matrix_type full
_refine_ls_number_parameters 92
_refine_ls_number_restraints 85
_refine_ls_R_Fsqd_factor 0.11718
_refine_ls_shift/su_max 0.05
_refine_ls_shift/su_mean 0.00
_reflns_d_resolution_high 1.374
_reflns_d_resolution_low 8.854
_reflns_limit_h_max 6
_reflns_limit_h_min 0
_reflns_limit_k_max 25
_reflns_limit_k_min 0
_reflns_limit_l_max 7
_reflns_limit_l_min -8
_reflns_number_total 625
_cod_data_source_file ic201387d_si_002_13.cif
_cod_data_source_block (NO2)-100K_publ
_cod_original_cell_volume 3076.19(8)
_cod_original_formula_sum 'C12 N1.50 O9.00 Sc'
_cod_database_code 4326812
_cod_database_fobs_code 4326812
_gsas_exptl_extinct_corr_t_min 1.00000
_gsas_exptl_extinct_corr_t_max 1.00000

loop_
_symmetry_equiv_pos_site_id
_symmetry_equiv_pos_as_xyz
1 +x,+y,+z
2 -x,+y,-z+1/2
-1 -x,-y,-z
-2 +x,-y,+z+1/2
101 +x+1/2,+y+1/2,+z
102 -x+1/2,+y+1/2,-z+1/2
-101 -x+1/2,-y+1/2,-z
-102 +x+1/2,-y+1/2,+z+1/2

loop_
_atom_site_type_symbol
_atom_site_label
_atom_site_fract_x
_atom_site_fract_y
_atom_site_fract_z
_atom_site_occupancy
_atom_site_thermal_displace_type
_atom_site_U_iso_or_equiv
_atom_site_symmetry_multiplicity
Sc Sc1 0.0 0.36303(15) 0.25 1.0 Uiso 0.0043(13) 4
Sc Sc2 0.5 0.38348(18) 0.25 1.0 Uiso 0.0043(13) 4
O O1 0.2359(7) 0.3667(4) 0.4138(6) 1.0 Uiso 0.0115(18) 8
O O2 0.4921(11) 0.3816(4) 0.4343(7) 1.0 Uiso 0.0115(18) 8
O O3 0.0597(11) 0.40293(21) 0.1370(7) 1.0 Uiso 0.0115(18) 8
O O4 0.3107(10) 0.42655(26) 0.1726(13) 1.0 Uiso 0.0115(18) 8
O O5 -0.0771(11) 0.31810(21) 0.3363(9) 1.0 Uiso 0.0115(18) 8
O O6 -0.3287(11) 0.33768(26) 0.3112(12) 1.0 Uiso 0.0115(18) 8
C C1 0.3935(14) 0.3720(8) 0.4813(9) 1.0 Uiso 0.0855(26) 8
C C2 0.4532(6) 0.3753(6) 0.6187(5) 1.0 Uiso 0.0855(26) 8
C C3 0.3290(6) 0.3740(6) 0.6653(5) 1.0 Uiso 0.0855(26) 8
C C4 0.6271(5) 0.3749(5) 0.7016(5) 1.0 Uiso 0.0855(26) 8
N N4 0.7597(9) 0.3744(4) 0.6523(9) 0.5 Uiso 0.0855(26) 8
C C5 0.1578(9) 0.43202(23) 0.1359(13) 1.0 Uiso 0.0855(26) 8
C C6 0.0808(5) 0.46693(14) 0.0690(8) 1.0 Uiso 0.0855(26) 8
C C7 -0.0971(5) 0.46722(11) -0.0069(11) 1.0 Uiso 0.0855(26) 8
C C8 0.17620(19) 0.49598(14) 0.0443(7) 1.0 Uiso 0.0855(26) 8
N N8 0.3628(5) 0.4902(4) 0.0701(11) 0.5 Uiso 0.0855(26) 8
C C9 -0.1991(12) 0.31544(27) 0.3690(11) 1.0 Uiso 0.0855(26) 8
C C10 -0.2151(7) 0.28298(19) 0.4445(9) 1.0 Uiso 0.0855(26) 8
C C11 -0.0875(6) 0.25472(20) 0.4988(9) 1.0 Uiso 0.0855(26) 8
N N11 0.0848(8) 0.2580(4) 0.5005(11) 0.5 Uiso 0.0855(26) 8
C C12 -0.3756(7) 0.27801(21) 0.4426(10) 1.0 Uiso 0.0855(26) 8
O O4A 0.8154(16) 0.3425(4) 0.6233(14) 0.5 Uiso 0.0855(26) 8
O O4B 0.8312(15) 0.4048(4) 0.6340(14) 0.5 Uiso 0.0855(26) 8
O O8A 0.3705(10) 0.4752(4) -0.0292(9) 0.5 Uiso 0.0855(26) 8
O O8B 0.4653(7) 0.5046(5) 0.1670(11) 0.5 Uiso 0.0855(26) 8
O O11A 0.1193(14) 0.2421(5) 0.4107(12) 0.5 Uiso 0.0855(26) 8
O O11B 0.2062(11) 0.2787(4) 0.5826(15) 0.5 Uiso 0.0855(26) 8

loop_
_atom_type_symbol
_atom_type_number_in_cell
_atom_type_scat_dispersion_real
_atom_type_scat_dispersion_imag
_atom_type_scat_Cromer_Mann_a1
_atom_type_scat_Cromer_Mann_a2
_atom_type_scat_Cromer_Mann_a3
_atom_type_scat_Cromer_Mann_a4
_atom_type_scat_Cromer_Mann_b1
_atom_type_scat_Cromer_Mann_b2
_atom_type_scat_Cromer_Mann_b3
_atom_type_scat_Cromer_Mann_b4
_atom_type_scat_Cromer_Mann_c
_atom_type_scat_source
Sc 8.0 0.000 0.000 9.18900 9.02130 7.36790 0.57290 1.64090 136.108 1.46800 51.3531 1.33290 International_Tables_Vol_C
O 72.0 0.000 0.000 3.04850 13.2771 2.28680 5.70110 1.54630 0.32390 0.86700 32.9089 0.25080 International_Tables_Vol_C
C 96.0 0.000 0.000 2.31000 20.8439 1.02000 10.2075 1.58860 0.56870 0.86500 51.6512 0.21560 International_Tables_Vol_C
N 12.0 0.000 0.000 12.2126 0.00570 3.13220 9.89330 2.01250 28.9975 1.16630 0.58260 -11.529 International_Tables_Vol_C

loop_
_geom_angle_atom_site_label_1
_geom_angle_atom_site_label_2
_geom_angle_atom_site_label_3
_geom_angle
_geom_angle_site_symmetry_1
_geom_angle_site_symmetry_3
_geom_angle_publ_flag
O1 Sc1 O1 173.1(8) 1_555 2_555 n
O1 Sc1 O3 96.1(4) 1_555 1_555 n
O1 Sc1 O3 79.3(4) 1_555 2_555 n
O1 Sc1 O5 90.6(4) 1_555 1_555 n
O1 Sc1 O5 94.5(4) 1_555 2_555 n
O1 Sc1 O3 79.3(4) 2_555 1_555 n
O1 Sc1 O3 96.1(4) 2_555 2_555 n
O1 Sc1 O5 94.5(4) 2_555 1_555 n
O1 Sc1 O5 90.6(4) 2_555 2_555 n
O3 Sc1 O3 98.2(5) 1_555 2_555 n
O3 Sc1 O5 171.1(4) 1_555 1_555 n
O3 Sc1 O5 88.85(35) 1_555 2_555 n
O3 Sc1 O5 88.85(35) 2_555 1_555 n
O3 Sc1 O5 171.1(4) 2_555 2_555 n
O5 Sc1 O5 84.7(6) 1_555 2_555 n
O2 Sc2 O2 176.5(8) 1_555 2_655 n
O2 Sc2 O4 95.1(5) 1_555 1_555 n
O2 Sc2 O4 87.4(5) 1_555 2_655 n
O2 Sc2 O6 87.9(5) 1_555 1_655 n
O2 Sc2 O6 89.4(5) 1_555 2_555 n
O2 Sc2 O4 87.4(5) 2_655 1_555 n
O2 Sc2 O4 95.1(5) 2_655 2_655 n
O2 Sc2 O6 89.4(5) 2_655 1_655 n
O2 Sc2 O6 87.9(5) 2_655 2_555 n
O4 Sc2 O4 90.6(5) 1_555 2_655 n
O4 Sc2 O6 174.4(5) 1_555 1_655 n
O4 Sc2 O6 94.25(34) 1_555 2_555 n
O4 Sc2 O6 94.25(34) 2_655 1_655 n
O4 Sc2 O6 174.4(5) 2_655 2_555 n
O6 Sc2 O6 81.0(6) 1_655 2_555 n
Sc1 O1 C1 159.8(9) 1_555 1_555 n
Sc2 O2 C1 139.3(8) 1_555 1_555 n
Sc1 O3 C5 146.5(8) 1_555 1_555 n
Sc2 O4 C5 142.2(7) 1_555 1_555 n
Sc1 O5 C9 131.9(6) 1_555 1_555 n
Sc2 O6 C9 166.0(10) 1_455 1_555 n
O1 C1 O2 122.9(10) 1_555 1_555 n
O1 C1 C2 118.2(10) 1_555 1_555 n
O2 C1 C2 117.6(10) 1_555 1_555 n
C1 C2 C3 116.1(6) 1_555 1_555 n
C1 C2 C4 121.6(7) 1_555 1_555 n
C3 C2 C4 121.8(4) 1_555 1_555 n
C2 C3 C4 121.3(4) 1_555 2_656 n
C2 C4 C3 116.8(4) 1_555 2_656 n
C2 C4 N4 122.1(5) 1_555 1_555 n
C3 C4 N4 121.1(5) 2_656 1_555 n
C4 N4 O4A 122.9(11) 1_555 1_555 n
C4 N4 O4B 124.2(11) 1_555 1_555 n
O4A N4 O4B 112.9(8) 1_555 1_555 n
O3 C5 O4 119.4(7) 1_555 1_555 n
O3 C5 C6 119.1(6) 1_555 1_555 n
O4 C5 C6 120.3(7) 1_555 1_555 n
C5 C6 C7 118.4(4) 1_555 1_555 n
C5 C6 C8 121.7(4) 1_555 1_555 n
C7 C6 C8 117.1(4) 1_555 1_555 n
C6 C7 C8 117.01(31) 1_555 -1_565 n
C6 C8 C7 116.49(32) 1_555 -1_565 n
C6 C8 N8 122.5(7) 1_555 1_555 n
C7 C8 N8 120.7(6) -1_565 1_555 n
C8 N8 O8A 109.5(6) 1_555 1_555 n
C8 N8 O8B 115.7(8) 1_555 1_555 n
O8A N8 O8B 133.9(7) 1_555 1_555 n
O5 C9 O6 117.6(8) 1_555 1_555 n
O5 C9 C10 122.3(7) 1_555 1_555 n
O6 C9 C10 118.6(9) 1_555 1_555 n
C9 C10 C11 122.5(6) 1_555 1_555 n
C9 C10 C12 115.7(5) 1_555 1_555 n
C11 C10 C12 121.1(5) 1_555 1_555 n
C10 C11 N11 123.5(7) 1_555 1_555 n
C10 C11 C12 117.7(4) 1_555 -101_456 n
N11 C11 C12 118.8(6) 1_555 -101_456 n
C11 N11 O11A 121.6(8) 1_555 1_555 n
C11 N11 O11B 123.7(10) 1_555 1_555 n
O11A N11 O11B 114.5(8) 1_555 1_555 n
C10 C12 C11 121.1(4) 1_555 -101_456 n
N8 O8B O8B 142.5(12) 1_555 2_655 n
N11 O11A O11B 131.3(12) 1_555 -101_556 n
N11 O11B O11A 104.1(12) 1_555 -101_556 n

loop_
_geom_bond_atom_site_label_1
_geom_bond_atom_site_label_2
_geom_bond_distance
_geom_bond_site_symmetry_2
_geom_bond_publ_flag
Sc1 O1 2.106(4) 1_555 n
Sc1 O1 2.106(4) 2_555 n
Sc1 O3 2.093(5) 1_555 n
Sc1 O3 2.093(5) 2_555 n
Sc1 O5 2.088(6) 1_555 n
Sc1 O5 2.088(6) 2_555 n
Sc2 O2 2.136(7) 1_555 n
Sc2 O2 2.136(7) 2_655 n
Sc2 O4 2.103(7) 1_555 n
Sc2 O4 2.103(7) 2_655 n
Sc2 O6 2.069(7) 1_655 n
Sc2 O6 2.069(7) 2_555 n
O1 Sc1 2.106(4) 1_555 n
O1 C1 1.263(10) 1_555 n
O2 Sc2 2.136(7) 1_555 n
O2 C1 1.232(12) 1_555 n
O3 Sc1 2.093(5) 1_555 n
O3 C5 1.316(8) 1_555 n
O4 Sc2 2.103(7) 1_555 n
O4 C5 1.223(9) 1_555 n
O5 Sc1 2.088(6) 1_555 n
O5 C9 1.266(11) 1_555 n
O6 Sc2 2.069(7) 1_455 n
O6 C9 1.284(9) 1_555 n
C1 O1 1.263(10) 1_555 n
C1 O2 1.232(12) 1_555 n
C1 C2 1.432(10) 1_555 n
C2 C1 1.432(10) 1_555 n
C2 C3 1.391(5) 1_555 n
C2 C4 1.397(5) 1_555 n
C3 C2 1.391(5) 1_555 n
C3 C4 1.401(5) 2_656 n
C4 C2 1.397(5) 1_555 n
C4 C3 1.401(5) 2_656 n
C4 N4 1.480(8) 1_555 n
N4 C4 1.480(8) 1_555 n
N4 O4A 1.294(12) 1_555 n
N4 O4B 1.277(12) 1_555 n
C5 O3 1.316(8) 1_555 n
C5 O4 1.223(9) 1_555 n
C5 C6 1.425(6) 1_555 n
C6 C5 1.425(6) 1_555 n
C6 C7 1.410(4) 1_555 n
C6 C8 1.399(5) 1_555 n
C7 C6 1.410(4) 1_555 n
C7 C8 1.414(4) -1_565 n
C8 C6 1.399(5) 1_555 n
C8 C7 1.414(4) -1_565 n
C8 N8 1.529(4) 1_555 n
N8 C8 1.529(4) 1_555 n
N8 O8A 1.273(11) 1_555 n
N8 O8B 1.191(10) 1_555 n
C9 O5 1.266(11) 1_555 n
C9 O6 1.284(9) 1_555 n
C9 C10 1.452(7) 1_555 n
C10 C9 1.452(7) 1_555 n
C10 C11 1.402(5) 1_555 n
C10 C12 1.393(6) 1_555 n
C11 C10 1.402(5) 1_555 n
C11 N11 1.489(7) 1_555 n
C11 C12 1.413(6) -101_346 n
N11 C11 1.489(7) 1_555 n
N11 O11A 1.304(12) 1_555 n
N11 O11B 1.286(11) 1_555 n
C12 C10 1.393(6) 1_555 n
C12 C11 1.413(6) -101_346 n
O4A N4 1.294(12) 1_555 n
O4A O4B 2.143(12) 1_555 n
O4B N4 1.277(12) 1_555 n
O4B O4A 2.143(12) 1_555 n
O8A N8 1.273(11) 1_555 n
O8B N8 1.191(10) 1_555 n
O8B O8B 1.728(24) 2_655 n
O11A N11 1.304(12) 1_555 n
O11A O11B 2.178(13) 1_555 n
O11A O11B 1.645(17) -101_446 n
O11B N11 1.286(11) 1_555 n
O11B O11A 2.178(13) 1_555 n
O11B O11A 1.645(17) -101_446 n
